data_2000238
loop_
_publ_author_name
'Honey, G. E.'
'Steel, P. J.'

_publ_section_title
;
 Structures of two modifications of 2,2':4',4'':2'',2'''-quaterpyridine
;
_journal_issue 10
_journal_name_full 'Acta Crystallographica Section C'
_journal_page_first 2247
_journal_page_last 2249
_journal_paper_doi 10.1107/S0108270191005085
_journal_volume 47
_journal_year 1991
_chemical_formula_sum 'C20 H14 N4'
_chemical_formula_weight 310.4
_symmetry_cell_setting monoclinic
_symmetry_space_group_name_Hall '-P 2ybc'
_symmetry_space_group_name_H-M 'P 1 21/c 1'
_cell_angle_alpha 90
_cell_angle_beta 105.02(6)
_cell_angle_gamma 90
_cell_formula_units_Z 2
_cell_length_a 9.434(8)
_cell_length_b 6.110(4)
_cell_length_c 13.322(10)
_cell_volume 741.7(10)
_diffrn_radiation_type Mo
_diffrn_radiation_wavelength 0.71069
_exptl_absorpt_coefficient_mu 0.08
_exptl_crystal_density_diffrn 1.39
_exptl_crystal_F_000 324
_cod_data_source_file ab0207.cif
_cod_data_source_block ab0207a
_cod_original_cell_volume 741.7
_cod_database_code 2000238

loop_
_atom_site_label
_atom_site_fract_x
_atom_site_fract_y
_atom_site_fract_z
_atom_site_U_iso_or_equiv
N(1) .2721(2) .6172(3) .83030(10) .0260(10)
C(2) .2284(3) .5881(3) .9174(2) .0220(10)
C(3) .1265(3) .7245(4) .9450(2) .0250(10)
C(4) .0713(3) .9010(4) .8817(2) .0290(10)
C(5) .1172(3) .9344(4) .7929(2) .0290(10)
C(6) .2173(3) .7888(4) .7704(2) .0280(10)
N(1') .2545(2) .3743(3) 1.07270(10) .0270(10)
C(2') .2931(3) .3978(3) .9836(2) .0210(10)
C(3') .3896(3) .2563(3) .9536(2) .0220(10)
C(4') .4491(3) .0782(3) 1.0157(2) .0210(10)
C(5') .4081(3) .0552(4) 1.1084(2) .0260(10)
C(6') .3129(3) .2040(4) 1.1328(2) .0280(10)
H(3) .0950 .6966 1.0068 ?
H(4) .0019 .9988 .8995 ?
H(5) .0808 1.0556 .7477 ?
H(6) .2491 .8124 .7084 ?
H(3') .4157 .2812 .8894 ?
H(5') .4462 -.0633 1.1549 ?
H(6') .2864 .1846 1.1971 ?
